data_1572796
loop_
_publ_author_name
'Li, Shu-Yi'
'Xue, Ying-Ying'
'Wang, Jia-Wen'
'Li, Hai-Peng'
'Lei, Jiao'
'Lv, Hong-Juan'
'Bu, Xianhui'
'Zhang, Peng'
'Wang, Ying'
'Yuan, Wen-Yu'
'Zhai, Quan-Guo'

_publ_section_title
;
 Metal-organic frameworks with two different-sized aromatic ring-confined
 nanotraps for benchmark natural gas upgrade.
;
_journal_issue 42
_journal_name_full 'Chemical science'
_journal_page_first 17547
_journal_page_last 17555
_journal_paper_doi 10.1039/d4sc04387a
_journal_volume 15
_journal_year 2024
_chemical_formula_moiety 'C102 H60 Co6 N18 O25'
_chemical_formula_sum 'C102 H60 Co6 N18 O25'
_chemical_formula_weight 2291.26
_space_group_crystal_system hexagonal
_space_group_IT_number 188
_space_group_name_Hall 'P -6c 2'
_space_group_name_H-M_alt 'P -6 c 2'
_atom_sites_solution_hydrogens geom
_atom_sites_solution_primary dual
_audit_creation_date 2022-12-27
_audit_creation_method
;
Olex2 1.3-ac4
(compiled 2020.11.27 svn.r5f609507 for Rigaku Oxford Diffraction, GUI svn.r6214)
;
_audit_update_record
;
2023-06-09 deposited with the CCDC.	2024-09-26 downloaded from the CCDC.
;
_cell_angle_alpha 90
_cell_angle_beta 90
_cell_angle_gamma 120
_cell_formula_units_Z 2
_cell_length_a 19.8699(4)
_cell_length_b 19.8699(4)
_cell_length_c 23.3404(7)
_cell_measurement_reflns_used 9025
_cell_measurement_temperature 293(2)
_cell_measurement_theta_max 68.15
_cell_measurement_theta_min 3.49
_cell_volume 7980.5(3)
_computing_molecular_graphics 'Olex2 1.3-ac4 (Dolomanov et al., 2009)'
_computing_publication_material 'Olex2 1.3-ac4 (Dolomanov et al., 2009)'
_computing_structure_refinement 'SHELXL 2013/3 (Sheldrick, 2015)'
_computing_structure_solution 'SHELXT 2014/4 (Sheldrick, 2014)'
_diffrn_ambient_temperature 293(2)
_diffrn_measured_fraction_theta_full 0.998
_diffrn_measured_fraction_theta_max 0.980
_diffrn_measurement_device_type 'multiwire proportional'
_diffrn_measurement_method 'phi and omega scans'
_diffrn_radiation_monochromator graphite
_diffrn_radiation_type MoK\a
_diffrn_radiation_wavelength 0.71073
_diffrn_reflns_av_R_equivalents 0.0763
_diffrn_reflns_av_unetI/netI 0.0774
_diffrn_reflns_Laue_measured_fraction_full 0.998
_diffrn_reflns_Laue_measured_fraction_max 0.980
_diffrn_reflns_limit_h_max 15
_diffrn_reflns_limit_h_min -27
_diffrn_reflns_limit_k_max 22
_diffrn_reflns_limit_k_min -23
_diffrn_reflns_limit_l_max 32
_diffrn_reflns_limit_l_min -33
_diffrn_reflns_number 52454
_diffrn_reflns_point_group_measured_fraction_full 0.999
_diffrn_reflns_point_group_measured_fraction_max 0.981
_diffrn_reflns_theta_full 25.242
_diffrn_reflns_theta_max 30.604
_diffrn_reflns_theta_min 2.050
_exptl_absorpt_coefficient_mu 0.663
_exptl_absorpt_correction_T_max 0.7531
_exptl_absorpt_correction_T_min 0.7005
_exptl_absorpt_correction_type none
_exptl_crystal_colour red
_exptl_crystal_density_diffrn 0.954
_exptl_crystal_description hexagonal
_exptl_crystal_F_000 2320
_exptl_crystal_size_max 0.07
_exptl_crystal_size_mid 0.05
_exptl_crystal_size_min 0.04
_refine_diff_density_max 0.986
_refine_diff_density_min -0.379
_refine_diff_density_rms 0.119
_refine_ls_abs_structure_details
;
 Flack x determined using 1789 quotients [(I+)-(I-)]/[(I+)+(I-)]
 (Parsons and Flack (2004), Acta Cryst. A60, s61).
;
_refine_ls_abs_structure_Flack 0.000(8)
_refine_ls_extinction_method none
_refine_ls_goodness_of_fit_ref 1.006
_refine_ls_hydrogen_treatment constr
_refine_ls_matrix_type full
_refine_ls_number_parameters 237
_refine_ls_number_reflns 8014
_refine_ls_number_restraints 0
_refine_ls_restrained_S_all 1.006
_refine_ls_R_factor_all 0.1213
_refine_ls_R_factor_gt 0.0673
_refine_ls_shift/su_max 0.001
_refine_ls_shift/su_mean 0.000
_refine_ls_structure_factor_coef Fsqd
_refine_ls_weighting_details 'w=1/[\s^2^(Fo^2^)+(0.1319P)^2^] where P=(Fo^2^+2Fc^2^)/3'
_refine_ls_weighting_scheme calc
_refine_ls_wR_factor_gt 0.1837
_refine_ls_wR_factor_ref 0.2125
_reflns_Friedel_coverage 0.915
_reflns_Friedel_fraction_full 1.000
_reflns_Friedel_fraction_max 0.982
_reflns_number_gt 5010
_reflns_number_total 8014
_reflns_threshold_expression 'I > 2\s(I)'
_cod_data_source_file d4sc04387a2.cif
_cod_data_source_block SNNU-186
_cod_depositor_comments 'Adding full bibliography for 1572795--1572796.cif.'
_cod_original_cell_volume 7980.5(4)
_cod_database_code 1572796
_shelxl_version_number 2013-3
_shelx_space_group_comment
;
The symmetry employed for this shelxl refinement is uniquely defined
by the following loop, which should always be used as a source of
symmetry information in preference to the above space-group names.
They are only intended as comments.
;
_olex2_refinement_description
;
1. Twinned data refinement
 Scales: 0.62(4)
 0.38(4)
2. Fixed Uiso
 At 1.2 times of:
  All C(H) groups
3.a Aromatic/amide H refined with riding coordinates:
 C17(H17), C7(H7), C10(H10), C11(H11), C15(H15), C4(H4), C14(H14), C2(H2),
 C3(H3), C1(H1)
;
_smtbx_masks_special_details
;
A solvent mask was calculated and 98 electrons were 
found in a volume of 4020\%A^3^ in 3 voids per unit cell. 
This is consistent with the presence of 
0.009[C2H8N], 0.018[C3H7NO] per Unit Cell 
which account for 96 electrons 
per unit cell.
;
_smtbx_masks_void_probe_radius 1.2
_smtbx_masks_void_truncation_radius 1.2
_olex2_submission_special_instructions 'No special instructions were received'

loop_
_space_group_symop_operation_xyz
'x, y, z'
'-y, x-y, z'
'-x+y, -x, z'
'x, y, -z+1/2'
'-y, x-y, -z+1/2'
'-x+y, -x, -z+1/2'
'-y, -x, z+1/2'
'-x+y, y, z+1/2'
'x, x-y, z+1/2'
'-y, -x, -z'
'-x+y, y, -z'
'x, x-y, -z'

loop_
_atom_site_label
_atom_site_type_symbol
_atom_site_fract_x
_atom_site_fract_y
_atom_site_fract_z
_atom_site_U_iso_or_equiv
_atom_site_adp_type
_atom_site_occupancy
_atom_site_site_symmetry_order
_atom_site_calc_flag
_atom_site_refinement_flags_posn
_atom_site_refinement_flags_adp
_atom_site_refinement_flags_occupancy
_atom_site_disorder_assembly
_atom_site_disorder_group
Co1 Co 0.33838(7) 0.56743(6) 0.2500 0.0262(3) Uani 1 2 d S T P . .
Co2 Co 0.70337(7) 0.85168(3) 0.5000 0.0306(3) Uani 1 2 d S T P . .
O4 O 0.6953(3) 0.7622(3) 0.5506(2) 0.0422(11) Uani 1 1 d . . . . .
O2 O 0.4808(3) 0.7343(3) 0.3156(2) 0.0464(13) Uani 1 1 d . . . . .
O1 O 0.4229(3) 0.6045(3) 0.3156(2) 0.0488(13) Uani 1 1 d . . . . .
N5 N 0.6146(3) 0.7491(3) 0.4556(2) 0.0355(12) Uani 1 1 d . . . . .
N3 N 0.3343(5) 0.4582(4) 0.2500 0.0326(14) Uani 1 2 d S T P . .
O5 O 0.3333 0.6667 0.2500 0.062(4) Uani 1 6 d S T P . .
N2 N 0.1474(4) -0.0626(3) 0.0571(2) 0.0425(13) Uani 1 1 d . . . . .
C9 C 0.2796(5) 0.2980(5) 0.2500 0.0322(18) Uani 1 2 d S T P . .
N1 N 0.1676(5) 0.0472(5) 0.2500 0.047(2) Uani 1 2 d S T P . .
C8 C 0.2428(5) 0.2100(5) 0.2500 0.0319(19) Uani 1 2 d S T P . .
C17 C 0.5739(4) 0.7432(4) 0.4089(3) 0.0356(15) Uani 1 1 d . . . . .
H17 H 0.5835 0.7888 0.3906 0.043 Uiso 1 1 calc R U . . .
C5 C 0.1699(4) 0.0387(4) 0.1485(3) 0.0424(16) Uani 1 1 d . . . . .
C13 C 0.5177(4) 0.6730(5) 0.3856(3) 0.0390(13) Uani 1 1 d . . . . .
C16 C 0.6034(4) 0.6840(4) 0.4806(3) 0.0422(17) Uani 1 1 d . . . . .
C7 C 0.2263(5) 0.1687(4) 0.1994(3) 0.0397(15) Uani 1 1 d . . . . .
H7 H 0.2404 0.1949 0.1646 0.048 Uiso 1 1 calc R U . . .
C10 C 0.2962(4) 0.3389(4) 0.1992(3) 0.0379(15) Uani 1 1 d . . . . .
H10 H 0.2900 0.3137 0.1643 0.046 Uiso 1 1 calc R U . . .
C12 C 0.4693(3) 0.6706(4) 0.3342(2) 0.0340(13) Uani 1 1 d . . . . .
O3 O 0.6386(5) 0.6346(4) 0.5612(3) 0.095(3) Uani 1 1 d . . . . .
C11 C 0.3223(4) 0.4181(3) 0.2006(2) 0.0341(14) Uani 1 1 d . . . . .
H11 H 0.3319 0.4447 0.1661 0.041 Uiso 1 1 calc R U . . .
C6 C 0.1890(5) 0.0885(4) 0.2004(3) 0.0409(16) Uani 1 1 d . . . . .
C18 C 0.6497(5) 0.6933(4) 0.5347(3) 0.0451(18) Uani 1 1 d . . . . .
C15 C 0.5506(5) 0.6108(5) 0.4583(4) 0.063(3) Uani 1 1 d . . . . .
H15 H 0.5449 0.5663 0.4759 0.076 Uiso 1 1 calc R U . . .
C4 C 0.2084(6) 0.0660(4) 0.0966(3) 0.054(2) Uani 1 1 d . . . . .
H4 H 0.2421 0.1189 0.0914 0.065 Uiso 1 1 calc R U . . .
C14 C 0.5073(5) 0.6045(4) 0.4110(4) 0.054(2) Uani 1 1 d . . . . .
H14 H 0.4719 0.5561 0.3961 0.065 Uiso 1 1 calc R U . . .
C2 C 0.1967(6) 0.0146(5) 0.0528(3) 0.058(2) Uani 1 1 d . . . . .
H2 H 0.2240 0.0341 0.0187 0.070 Uiso 1 1 calc R U . . .
C3 C 0.1161(6) -0.0382(5) 0.1514(4) 0.075(3) Uani 1 1 d . . . . .
H3 H 0.0853 -0.0581 0.1839 0.090 Uiso 1 1 calc R U . . .
C1 C 0.1069(6) -0.0880(5) 0.1053(4) 0.075(3) Uani 1 1 d . . . . .
H1 H 0.0710 -0.1407 0.1089 0.090 Uiso 1 1 calc R U . . .

loop_
_atom_site_aniso_label
_atom_site_aniso_U_11
_atom_site_aniso_U_22
_atom_site_aniso_U_33
_atom_site_aniso_U_23
_atom_site_aniso_U_13
_atom_site_aniso_U_12
Co1 0.0265(6) 0.0228(5) 0.0290(5) 0.000 0.000 0.0120(5)
Co2 0.0350(7) 0.0330(4) 0.0243(4) -0.0029(4) 0.000 0.0175(3)
O4 0.052(3) 0.044(3) 0.032(2) -0.004(2) -0.011(2) 0.025(2)
O2 0.047(3) 0.036(3) 0.050(3) 0.001(2) -0.019(2) 0.017(2)
O1 0.049(3) 0.034(3) 0.059(3) -0.010(2) -0.029(3) 0.017(2)
N5 0.040(3) 0.034(3) 0.033(3) -0.003(2) -0.008(2) 0.019(3)
N3 0.037(4) 0.025(4) 0.036(3) 0.000 0.000 0.015(3)
O5 0.022(3) 0.022(3) 0.142(15) 0.000 0.000 0.0110(17)
N2 0.051(3) 0.042(3) 0.032(3) -0.009(2) -0.003(3) 0.021(3)
C9 0.039(5) 0.029(4) 0.031(4) 0.000 0.000 0.019(4)
N1 0.059(6) 0.038(5) 0.038(4) 0.000 0.000 0.022(4)
C8 0.047(5) 0.021(4) 0.023(4) 0.000 0.000 0.014(4)
C17 0.042(4) 0.033(3) 0.032(3) 0.001(3) -0.005(3) 0.020(3)
C5 0.053(4) 0.034(3) 0.036(3) -0.007(3) 0.000(3) 0.018(3)
C13 0.041(4) 0.038(3) 0.036(3) -0.002(3) -0.009(3) 0.018(3)
C16 0.056(4) 0.029(4) 0.037(3) -0.001(3) -0.015(3) 0.017(3)
C7 0.059(4) 0.029(3) 0.030(3) 0.002(2) 0.001(3) 0.021(3)
C10 0.060(4) 0.028(3) 0.025(3) -0.003(2) 0.002(3) 0.022(3)
C12 0.028(3) 0.032(3) 0.037(3) -0.004(3) -0.006(2) 0.011(3)
O3 0.156(8) 0.050(4) 0.070(4) 0.000(3) -0.048(5) 0.045(4)
C11 0.052(4) 0.026(3) 0.026(3) 0.004(2) 0.007(3) 0.020(3)
C6 0.058(4) 0.034(3) 0.034(3) 0.002(3) 0.001(3) 0.025(3)
C18 0.060(5) 0.040(4) 0.035(4) 0.004(3) -0.010(3) 0.025(4)
C15 0.071(6) 0.041(5) 0.065(6) 0.002(4) -0.029(5) 0.019(4)
C4 0.086(6) 0.031(4) 0.039(4) 0.001(3) 0.007(4) 0.024(4)
C14 0.064(5) 0.038(4) 0.058(5) -0.003(4) -0.020(4) 0.022(4)
C2 0.088(7) 0.042(4) 0.030(4) -0.002(3) 0.005(4) 0.021(4)
C3 0.081(6) 0.051(5) 0.053(5) -0.011(4) 0.032(5) 0.003(5)
C1 0.074(6) 0.042(5) 0.066(6) -0.022(4) 0.026(5) -0.004(4)

loop_
_atom_type_symbol
_atom_type_description
_atom_type_scat_dispersion_real
_atom_type_scat_dispersion_imag
_atom_type_scat_source
C C 0.0033 0.0016 'International Tables Vol C Tables 4.2.6.8 and 6.1.1.4'
H H 0.0000 0.0000 'International Tables Vol C Tables 4.2.6.8 and 6.1.1.4'
Co Co 0.3494 0.9721 'International Tables Vol C Tables 4.2.6.8 and 6.1.1.4'
N N 0.0061 0.0033 'International Tables Vol C Tables 4.2.6.8 and 6.1.1.4'
O O 0.0106 0.0060 'International Tables Vol C Tables 4.2.6.8 and 6.1.1.4'

loop_
_geom_angle_atom_site_label_1
_geom_angle_atom_site_label_2
_geom_angle_atom_site_label_3
_geom_angle
_geom_angle_site_symmetry_1
_geom_angle_site_symmetry_3
_geom_angle_publ_flag
O2 Co1 O2 92.6(3) 6_565 3_565 ?
O2 Co1 N3 85.6(2) 3_565 . ?
O2 Co1 N3 85.6(2) 6_565 . ?
O1 Co1 O2 174.05(19) . 6_565 ?
O1 Co1 O2 87.0(2) . 3_565 ?
O1 Co1 O2 87.0(2) 4 6_565 ?
O1 Co1 O2 174.05(19) 4 3_565 ?
O1 Co1 O1 92.8(3) . 4 ?
O1 Co1 N3 88.5(2) 4 . ?
O1 Co1 N3 88.5(2) . . ?
O5 Co1 O2 91.43(14) . 3_565 ?
O5 Co1 O2 91.43(14) . 6_565 ?
O5 Co1 O1 94.51(14) . . ?
O5 Co1 O1 94.51(14) . 4 ?
O5 Co1 N3 175.7(2) . . ?
O4 Co2 O4 172.3(3) . 12_566 ?
O4 Co2 N5 96.7(2) 12_566 . ?
O4 Co2 N5 77.81(19) 12_566 12_566 ?
O4 Co2 N5 77.82(19) . . ?
O4 Co2 N5 96.7(2) . 12_566 ?
O4 Co2 N2 94.5(2) . 6_665 ?
O4 Co2 N2 94.5(2) 12_566 8_665 ?
O4 Co2 N2 90.8(2) . 8_665 ?
O4 Co2 N2 90.8(2) 12_566 6_665 ?
N5 Co2 N5 90.9(3) . 12_566 ?
N2 Co2 N5 168.5(2) 6_665 12_566 ?
N2 Co2 N5 89.1(2) 6_665 . ?
N2 Co2 N5 168.5(2) 8_665 . ?
N2 Co2 N5 89.1(2) 8_665 12_566 ?
N2 Co2 N2 93.2(3) 6_665 8_665 ?
C18 O4 Co2 117.9(4) . . ?
C12 O2 Co1 135.6(4) . 2_665 ?
C12 O1 Co1 131.2(4) . . ?
C17 N5 Co2 130.2(5) . . ?
C17 N5 C16 118.4(6) . . ?
C16 N5 Co2 111.4(4) . . ?
C11 N3 Co1 120.4(3) 4 . ?
C11 N3 Co1 120.4(3) . . ?
C11 N3 C11 116.9(7) 4 . ?
Co1 O5 Co1 120.0 2_665 . ?
Co1 O5 Co1 120.0 3_565 . ?
Co1 O5 Co1 120.000(1) 3_565 2_665 ?
C2 N2 Co2 124.0(5) . 5_655 ?
C1 N2 Co2 117.7(5) . 5_655 ?
C1 N2 C2 116.9(6) . . ?
C10 C9 C8 120.8(4) 4 . ?
C10 C9 C8 120.8(4) . . ?
C10 C9 C10 118.3(8) 4 . ?
C6 N1 C6 116.9(9) 4 . ?
C7 C8 C9 121.2(4) . . ?
C7 C8 C9 121.2(4) 4 . ?
C7 C8 C7 117.6(8) . 4 ?
N5 C17 H17 118.1 . . ?
N5 C17 C13 123.9(6) . . ?
C13 C17 H17 118.1 . . ?
C4 C5 C6 122.8(6) . . ?
C3 C5 C6 120.1(7) . . ?
C3 C5 C4 116.9(7) . . ?
C17 C13 C12 121.1(7) . . ?
C17 C13 C14 117.7(6) . . ?
C14 C13 C12 121.2(7) . . ?
N5 C16 C18 116.7(6) . . ?
N5 C16 C15 121.4(6) . . ?
C15 C16 C18 121.9(6) . . ?
C8 C7 H7 119.9 . . ?
C8 C7 C6 120.2(6) . . ?
C6 C7 H7 119.9 . . ?
C9 C10 H10 120.3 . . ?
C9 C10 C11 119.3(6) . . ?
C11 C10 H10 120.3 . . ?
O2 C12 C13 116.7(6) . . ?
O1 C12 O2 127.8(6) . . ?
O1 C12 C13 115.5(6) . . ?
N3 C11 C10 122.9(5) . . ?
N3 C11 H11 118.5 . . ?
C10 C11 H11 118.5 . . ?
N1 C6 C5 113.1(6) . . ?
N1 C6 C7 122.4(7) . . ?
C7 C6 C5 124.4(6) . . ?
O4 C18 C16 116.1(6) . . ?
O3 C18 O4 124.5(7) . . ?
O3 C18 C16 119.3(6) . . ?
C16 C15 H15 119.8 . . ?
C14 C15 C16 120.4(8) . . ?
C14 C15 H15 119.8 . . ?
C5 C4 H4 120.0 . . ?
C2 C4 C5 120.1(7) . . ?
C2 C4 H4 120.0 . . ?
C13 C14 H14 120.9 . . ?
C15 C14 C13 118.1(7) . . ?
C15 C14 H14 120.9 . . ?
N2 C2 C4 122.9(7) . . ?
N2 C2 H2 118.6 . . ?
C4 C2 H2 118.6 . . ?
C5 C3 H3 119.9 . . ?
C5 C3 C1 120.2(8) . . ?
C1 C3 H3 119.9 . . ?
N2 C1 C3 122.6(7) . . ?
N2 C1 H1 118.7 . . ?
C3 C1 H1 118.7 . . ?

loop_
_geom_bond_atom_site_label_1
_geom_bond_atom_site_label_2
_geom_bond_distance
_geom_bond_site_symmetry_2
_geom_bond_publ_flag
Co1 O2 2.120(5) 6_565 ?
Co1 O2 2.120(5) 3_565 ?
Co1 O1 2.115(5) . ?
Co1 O1 2.115(5) 4 ?
Co1 N3 2.131(6) . ?
Co1 O5 2.0238(10) . ?
Co2 O4 2.073(5) . ?
Co2 O4 2.073(5) 12_566 ?
Co2 N5 2.178(6) 12_566 ?
Co2 N5 2.178(6) . ?
Co2 N2 2.170(6) 8_665 ?
Co2 N2 2.170(6) 6_665 ?
O4 C18 1.262(8) . ?
O2 Co1 2.120(5) 2_665 ?
O2 C12 1.247(9) . ?
O1 C12 1.246(8) . ?
N5 C17 1.328(8) . ?
N5 C16 1.331(8) . ?
N3 C11 1.353(7) . ?
N3 C11 1.353(7) 4 ?
O5 Co1 2.0238(10) 3_565 ?
O5 Co1 2.0238(10) 2_665 ?
N2 Co2 2.170(6) 5_655 ?
N2 C2 1.350(10) . ?
N2 C1 1.328(10) . ?
C9 C8 1.521(12) . ?
C9 C10 1.382(8) . ?
C9 C10 1.382(8) 4 ?
N1 C6 1.359(8) 4 ?
N1 C6 1.359(8) . ?
C8 C7 1.380(7) 4 ?
C8 C7 1.380(7) . ?
C17 H17 0.9300 . ?
C17 C13 1.389(10) . ?
C5 C6 1.489(9) . ?
C5 C4 1.388(10) . ?
C5 C3 1.360(11) . ?
C13 C12 1.524(8) . ?
C13 C14 1.401(11) . ?
C16 C18 1.518(9) . ?
C16 C15 1.400(11) . ?
C7 H7 0.9300 . ?
C7 C6 1.381(9) . ?
C10 H10 0.9300 . ?
C10 C11 1.389(8) . ?
O3 C18 1.240(9) . ?
C11 H11 0.9300 . ?
C15 H15 0.9300 . ?
C15 C14 1.366(11) . ?
C4 H4 0.9300 . ?
C4 C2 1.380(10) . ?
C14 H14 0.9300 . ?
C2 H2 0.9300 . ?
C3 H3 0.9300 . ?
C3 C1 1.408(12) . ?
C1 H1 0.9300 . ?

loop_
_geom_torsion_atom_site_label_1
_geom_torsion_atom_site_label_2
_geom_torsion_atom_site_label_3
_geom_torsion_atom_site_label_4
_geom_torsion
_geom_torsion_site_symmetry_1
_geom_torsion_site_symmetry_2
_geom_torsion_site_symmetry_3
_geom_torsion_site_symmetry_4
_geom_torsion_publ_flag
Co1 O2 C12 O1 2.9(11) 2_665 . . . ?
Co1 O2 C12 C13 -177.4(5) 2_665 . . . ?
Co1 O1 C12 O2 -4.7(11) . . . . ?
Co1 O1 C12 C13 175.7(5) . . . . ?
Co1 N3 C11 C10 -160.2(6) . . . . ?
Co2 O4 C18 C16 -2.0(9) . . . . ?
Co2 O4 C18 O3 -179.0(8) . . . . ?
Co2 N5 C17 C13 -179.1(5) . . . . ?
Co2 N5 C16 C18 2.9(9) . . . . ?
Co2 N5 C16 C15 -178.1(7) . . . . ?
Co2 N2 C2 C4 -163.5(7) 5_655 . . . ?
Co2 N2 C1 C3 164.7(10) 5_655 . . . ?
N5 C17 C13 C12 175.8(6) . . . . ?
N5 C17 C13 C14 -4.3(10) . . . . ?
N5 C16 C18 O4 -0.8(11) . . . . ?
N5 C16 C18 O3 176.4(8) . . . . ?
N5 C16 C15 C14 -1.9(14) . . . . ?
C9 C8 C7 C6 -176.5(8) . . . . ?
C9 C10 C11 N3 1.8(12) . . . . ?
C8 C9 C10 C11 173.3(7) . . . . ?
C8 C7 C6 N1 -0.4(14) . . . . ?
C8 C7 C6 C5 -178.8(8) . . . . ?
C17 N5 C16 C18 -178.6(7) . . . . ?
C17 N5 C16 C15 0.4(12) . . . . ?
C17 C13 C12 O2 -2.4(9) . . . . ?
C17 C13 C12 O1 177.3(6) . . . . ?
C17 C13 C14 C15 2.6(11) . . . . ?
C5 C4 C2 N2 1.5(15) . . . . ?
C5 C3 C1 N2 -2.2(19) . . . . ?
C16 N5 C17 C13 2.8(11) . . . . ?
C16 C15 C14 C13 0.3(14) . . . . ?
C7 C8 C7 C6 5.1(15) 4 . . . ?
C10 C9 C8 C7 -179.7(8) 4 . . . ?
C10 C9 C8 C7 -1.3(13) 4 . . 4 ?
C10 C9 C8 C7 179.7(8) . . . 4 ?
C10 C9 C8 C7 1.3(13) . . . . ?
C10 C9 C10 C11 -5.7(14) 4 . . . ?
C12 C13 C14 C15 -177.5(8) . . . . ?
C11 N3 C11 C10 2.2(14) 4 . . . ?
C6 N1 C6 C5 174.4(6) 4 . . . ?
C6 N1 C6 C7 -4.2(16) 4 . . . ?
C6 C5 C4 C2 170.0(8) . . . . ?
C6 C5 C3 C1 -169.8(10) . . . . ?
C18 C16 C15 C14 177.1(9) . . . . ?
C15 C16 C18 O4 -179.8(8) . . . . ?
C15 C16 C18 O3 -2.6(14) . . . . ?
C4 C5 C6 N1 -156.8(9) . . . . ?
C4 C5 C6 C7 21.6(13) . . . . ?
C4 C5 C3 C1 6.4(16) . . . . ?
C14 C13 C12 O2 177.7(7) . . . . ?
C14 C13 C12 O1 -2.6(10) . . . . ?
C2 N2 C1 C3 -2.5(16) . . . . ?
C3 C5 C6 N1 19.0(12) . . . . ?
C3 C5 C6 C7 -162.5(9) . . . . ?
C3 C5 C4 C2 -6.0(14) . . . . ?
C1 N2 C2 C4 2.8(14) . . . . ?

loop_
_twin_individual_id
_twin_individual_mass_fraction_refined
1 0.62(4)
2 0.38(4)

loop_
_smtbx_masks_void_nr
_smtbx_masks_void_average_x
_smtbx_masks_void_average_y
_smtbx_masks_void_average_z
_smtbx_masks_void_volume
_smtbx_masks_void_count_electrons
_smtbx_masks_void_content
1 0.000 0.000 -0.275 208.4 24.3 '0.9 DMA'
2 -0.333 0.333 -0.027 3437.7 0.0 ?
3 0.333 0.667 0.500 187.2 37.3 '0.9 DMF'
4 0.333 0.667 0.000 187.2 37.3 '0.9 DMF'
